data_4326392
loop_
_publ_author_name
'Benedict M. Gardner'
'William Lewis'
'Alexander J. Blake'
'Stephen T. Liddle'

_publ_section_title
;
 Halide, Amide, Cationic, Manganese Carbonylate, and Oxide Derivatives of
 Triamidosilylamine Uranium Complexes
;
_journal_name_full 'Inorganic Chemistry'
_journal_page_first 9631
_journal_page_last 9641
_journal_paper_doi 10.1021/ic201372a
_journal_volume 50
_journal_year 2011
_chemical_formula_moiety 'C38 H94 Cl N8 O2 Si6 U2, C32 H12 B F24'
_chemical_formula_sum 'C70 H106 B Cl F24 N8 O2 Si6 U2'
_chemical_formula_weight 2238.49
_chemical_name_systematic
; 
 ? 
;
_space_group_IT_number 2
_symmetry_cell_setting triclinic
_symmetry_space_group_name_Hall '-P 1'
_symmetry_space_group_name_H-M 'P -1'
_atom_sites_solution_hydrogens 'geom, Me from difmap'
_atom_sites_solution_primary heavy
_atom_sites_solution_secondary difmap
_audit_creation_method 'enCIFer editing of SHELXL97 CIF output'
_cell_angle_alpha 69.659(2)
_cell_angle_beta 88.863(2)
_cell_angle_gamma 83.912(2)
_cell_formula_units_Z 2
_cell_length_a 13.3052(11)
_cell_length_b 18.1162(15)
_cell_length_c 20.5327(16)
_cell_measurement_reflns_used 6630
_cell_measurement_temperature 150(2)
_cell_measurement_theta_max 23.96
_cell_measurement_theta_min 2.27
_cell_volume 4613.6(7)
_computing_cell_refinement 'Bruker SAINT version 6.36A (Bruker, 2000)'
_computing_data_collection 'Bruker SMART version 5.625 (Bruker, 2001)'
_computing_data_reduction 'Bruker SAINT; SHELXTL (Sheldrick, 2008)'
_computing_molecular_graphics 'SHELXTL (Sheldrick, 2008)'
_computing_publication_material 'enCIFer (Allen et al., 2004);PLATON (Spek, 2009)'
_computing_structure_refinement 'SHELXL97 (Sheldrick, 2008)'
_computing_structure_solution 'Bruker SHELXTL (Sheldrick, 2008)'
_diffrn_ambient_temperature 150(2)
_diffrn_measured_fraction_theta_full 0.987
_diffrn_measured_fraction_theta_max 0.987
_diffrn_measurement_device_type 'Bruker SMART 1000 CCD diffractometer'
_diffrn_measurement_method '\w rotation with narrow frames'
_diffrn_radiation_monochromator graphite
_diffrn_radiation_source 'normal-focus sealed tube'
_diffrn_radiation_type MoK\a
_diffrn_radiation_wavelength 0.71073
_diffrn_reflns_av_R_equivalents 0.0276
_diffrn_reflns_av_sigmaI/netI 0.0634
_diffrn_reflns_limit_h_max 13
_diffrn_reflns_limit_h_min -15
_diffrn_reflns_limit_k_max 21
_diffrn_reflns_limit_k_min -21
_diffrn_reflns_limit_l_max 24
_diffrn_reflns_limit_l_min -18
_diffrn_reflns_number 24707
_diffrn_reflns_theta_full 25.00
_diffrn_reflns_theta_max 25.00
_diffrn_reflns_theta_min 1.85
_diffrn_standards_decay_% 0
_diffrn_standards_number 0
_exptl_absorpt_coefficient_mu 3.705
_exptl_absorpt_correction_T_max 0.80
_exptl_absorpt_correction_T_min 0.47
_exptl_absorpt_correction_type multi-scan
_exptl_absorpt_process_details '(SADABS; Bruker, 2001)'
_exptl_crystal_colour brown
_exptl_crystal_density_diffrn 1.611
_exptl_crystal_description plate
_exptl_crystal_F_000 2208
_exptl_crystal_size_max 0.23
_exptl_crystal_size_mid 0.17
_exptl_crystal_size_min 0.06
_refine_diff_density_max 3.184
_refine_diff_density_min -1.008
_refine_diff_density_rms 0.156
_refine_ls_extinction_method none
_refine_ls_goodness_of_fit_ref 1.030
_refine_ls_hydrogen_treatment constr
_refine_ls_matrix_type full
_refine_ls_number_parameters 1099
_refine_ls_number_reflns 16048
_refine_ls_number_restraints 1114
_refine_ls_restrained_S_all 1.057
_refine_ls_R_factor_all 0.0903
_refine_ls_R_factor_gt 0.0555
_refine_ls_shift/su_max 0.002
_refine_ls_shift/su_mean 0.000
_refine_ls_structure_factor_coef Fsqd
_refine_ls_weighting_details 'calc w=1/[\s^2^(Fo^2^)+(0.0792P)^2^+18.5790P] where P=(Fo^2^+2Fc^2^)/3'
_refine_ls_weighting_scheme calc
_refine_ls_wR_factor_gt 0.1360
_refine_ls_wR_factor_ref 0.1583
_reflns_number_gt 11091
_reflns_number_total 16048
_reflns_threshold_expression I>2\s(I)
_cod_data_source_file ic201372a_si_001_08.cif
_cod_data_source_block 8
_cod_original_cell_volume 4613.6(6)
_cod_database_code 4326392

loop_
_symmetry_equiv_pos_as_xyz
'x, y, z'
'-x, -y, -z'

loop_
_atom_site_label
_atom_site_type_symbol
_atom_site_fract_x
_atom_site_fract_y
_atom_site_fract_z
_atom_site_U_iso_or_equiv
_atom_site_adp_type
_atom_site_occupancy
_atom_site_symmetry_multiplicity
_atom_site_calc_flag
_atom_site_refinement_flags
_atom_site_disorder_assembly
_atom_site_disorder_group
Cl1 Cl 0.93555(17) 0.20355(14) 0.73527(12) 0.0396(5) Uani 1 1 d U . .
U1 U 0.83188(2) 0.09619(2) 0.691386(18) 0.03706(12) Uani 1 1 d U . .
U2 U 1.02459(3) 0.32060(2) 0.777664(18) 0.03899(12) Uani 1 1 d U . .
N1 N 0.9372(6) -0.0147(5) 0.7337(5) 0.0499(17) Uani 1 1 d U . .
N2 N 0.7304(6) 0.1377(5) 0.5963(4) 0.0492(17) Uani 1 1 d U . .
N3 N 0.7142(7) 0.0541(5) 0.7680(5) 0.0557(18) Uani 1 1 d U . .
N4 N 0.7570(7) -0.0238(6) 0.6716(5) 0.0644(17) Uani 1 1 d U . .
Si1 Si 0.9961(2) -0.06000(18) 0.81315(17) 0.0547(8) Uani 1 1 d U . .
C1 C 0.9524(12) -0.1592(8) 0.8608(8) 0.089(4) Uani 1 1 d U . .
H1A H 0.9618 -0.1923 0.8318 0.134 Uiso 1 1 calc R . .
H1B H 0.8807 -0.1526 0.8716 0.134 Uiso 1 1 calc R . .
H1C H 0.9919 -0.1848 0.9041 0.134 Uiso 1 1 calc R . .
C2 C 0.9636(9) 0.0032(7) 0.8661(6) 0.062(3) Uani 1 1 d U . .
H2A H 0.9949 0.0527 0.8464 0.093 Uiso 1 1 calc R . .
H2B H 0.9887 -0.0247 0.9139 0.093 Uiso 1 1 calc R . .
H2C H 0.8900 0.0151 0.8662 0.093 Uiso 1 1 calc R . .
C3 C 1.1347(9) -0.0775(9) 0.8049(7) 0.080(4) Uani 1 1 d U . .
H3A H 1.1623 -0.0266 0.7832 0.121 Uiso 1 1 calc R . .
H3B H 1.1495 -0.1103 0.7760 0.121 Uiso 1 1 calc R . .
H3C H 1.1658 -0.1046 0.8511 0.121 Uiso 1 1 calc R . .
C4 C 0.9383(9) -0.0619(7) 0.6876(6) 0.062(2) Uani 1 1 d U . .
H4A H 0.9919 -0.1069 0.7032 0.074 Uiso 1 1 calc R . .
H4B H 0.9527 -0.0286 0.6395 0.074 Uiso 1 1 calc R . .
C5 C 0.8371(9) -0.0922(7) 0.6899(7) 0.067(2) Uani 1 1 d U . .
H5A H 0.8347 -0.1204 0.6565 0.080 Uiso 1 1 calc R . .
H5B H 0.8257 -0.1297 0.7370 0.080 Uiso 1 1 calc R . .
Si2 Si 0.6950(2) 0.23719(19) 0.54762(15) 0.0468(7) Uani 1 1 d U . .
C6 C 0.7821(10) 0.2969(7) 0.5735(6) 0.063(3) Uani 1 1 d U . .
H6A H 0.8519 0.2811 0.5638 0.095 Uiso 1 1 calc R . .
H6B H 0.7757 0.2877 0.6233 0.095 Uiso 1 1 calc R . .
H6C H 0.7645 0.3532 0.5470 0.095 Uiso 1 1 calc R . .
C7 C 0.5605(9) 0.2700(8) 0.5625(6) 0.072(3) Uani 1 1 d U . .
H7A H 0.5186 0.2270 0.5677 0.108 Uiso 1 1 calc R . .
H7B H 0.5355 0.3165 0.5227 0.108 Uiso 1 1 calc R . .
H7C H 0.5572 0.2835 0.6048 0.108 Uiso 1 1 calc R . .
C8 C 0.7068(9) 0.2569(8) 0.4527(5) 0.062(3) Uani 1 1 d U . .
H8A H 0.7736 0.2347 0.4434 0.093 Uiso 1 1 calc R . .
H8B H 0.6985 0.3142 0.4276 0.093 Uiso 1 1 calc R . .
H8C H 0.6544 0.2323 0.4371 0.093 Uiso 1 1 calc R . .
C9 C 0.6698(9) 0.0843(7) 0.5762(7) 0.065(2) Uani 1 1 d U . .
H9A H 0.6585 0.1045 0.5252 0.078 Uiso 1 1 calc R . .
H9B H 0.6031 0.0825 0.5986 0.078 Uiso 1 1 calc R . .
C10 C 0.7264(10) 0.0023(7) 0.5990(7) 0.067(2) Uani 1 1 d U . .
H10A H 0.6826 -0.0353 0.5920 0.081 Uiso 1 1 calc R . .
H10B H 0.7870 0.0027 0.5701 0.081 Uiso 1 1 calc R . .
Si3 Si 0.6256(2) 0.1121(2) 0.79726(16) 0.0557(8) Uani 1 1 d U . .
C11 C 0.6621(9) 0.2140(7) 0.7675(6) 0.065(3) Uani 1 1 d U . .
H11A H 0.7266 0.2144 0.7896 0.098 Uiso 1 1 calc R . .
H11B H 0.6098 0.2487 0.7802 0.098 Uiso 1 1 calc R . .
H11C H 0.6692 0.2331 0.7169 0.098 Uiso 1 1 calc R . .
C12 C 0.6182(10) 0.0757(9) 0.8939(6) 0.073(3) Uani 1 1 d U . .
H12A H 0.6843 0.0760 0.9139 0.110 Uiso 1 1 calc R . .
H12B H 0.5987 0.0217 0.9104 0.110 Uiso 1 1 calc R . .
H12C H 0.5677 0.1104 0.9080 0.110 Uiso 1 1 calc R . .
C13 C 0.4974(8) 0.1169(10) 0.7582(7) 0.085(4) Uani 1 1 d U . .
H13A H 0.5024 0.1333 0.7075 0.128 Uiso 1 1 calc R . .
H13B H 0.4503 0.1553 0.7702 0.128 Uiso 1 1 calc R . .
H13C H 0.4728 0.0645 0.7763 0.128 Uiso 1 1 calc R . .
C14 C 0.6889(10) -0.0289(7) 0.7858(7) 0.069(2) Uani 1 1 d U . .
H14A H 0.6282 -0.0372 0.8150 0.083 Uiso 1 1 calc R . .
H14B H 0.7458 -0.0666 0.8120 0.083 Uiso 1 1 calc R . .
C15 C 0.6692(10) -0.0430(8) 0.7188(7) 0.072(2) Uani 1 1 d U . .
H15A H 0.6578 -0.0991 0.7293 0.086 Uiso 1 1 calc R . .
H15B H 0.6075 -0.0094 0.6954 0.086 Uiso 1 1 calc R . .
N5 N 1.1241(6) 0.2401(5) 0.8644(4) 0.0497(17) Uani 1 1 d U . .
N6 N 1.1480(6) 0.3663(6) 0.7057(4) 0.0578(19) Uani 1 1 d U . .
N7 N 0.9406(7) 0.4379(5) 0.7676(5) 0.0516(18) Uani 1 1 d U . .
N8 N 1.1293(7) 0.4007(6) 0.8306(5) 0.0578(16) Uani 1 1 d U . .
Si4 Si 1.2097(2) 0.1584(2) 0.87156(19) 0.0599(8) Uani 1 1 d U . .
C16 C 1.3412(10) 0.1764(10) 0.8890(9) 0.103(5) Uani 1 1 d U . .
H16A H 1.3657 0.2163 0.8477 0.154 Uiso 1 1 calc R . .
H16B H 1.3860 0.1269 0.9002 0.154 Uiso 1 1 calc R . .
H16C H 1.3406 0.1954 0.9283 0.154 Uiso 1 1 calc R . .
C17 C 1.1838(11) 0.0694(8) 0.9462(7) 0.088(4) Uani 1 1 d U . .
H17A H 1.1164 0.0552 0.9403 0.132 Uiso 1 1 calc R . .
H17B H 1.1868 0.0808 0.9894 0.132 Uiso 1 1 calc R . .
H17C H 1.2346 0.0253 0.9483 0.132 Uiso 1 1 calc R . .
C18 C 1.2047(9) 0.1404(8) 0.7879(7) 0.067(3) Uani 1 1 d U . .
H18A H 1.1363 0.1297 0.7798 0.100 Uiso 1 1 calc R . .
H18B H 1.2528 0.0947 0.7899 0.100 Uiso 1 1 calc R . .
H18C H 1.2225 0.1873 0.7499 0.100 Uiso 1 1 calc R . .
C19 C 1.1333(9) 0.2731(7) 0.9211(6) 0.058(2) Uani 1 1 d U . .
H19A H 1.1716 0.2337 0.9613 0.069 Uiso 1 1 calc R . .
H19B H 1.0654 0.2870 0.9369 0.069 Uiso 1 1 calc R . .
C20 C 1.1881(9) 0.3459(7) 0.8919(6) 0.059(2) Uani 1 1 d U . .
H20A H 1.1935 0.3713 0.9271 0.071 Uiso 1 1 calc R . .
H20B H 1.2571 0.3316 0.8782 0.071 Uiso 1 1 calc R . .
Si5 Si 1.1538(2) 0.3866(2) 0.61699(15) 0.0534(8) Uani 1 1 d U . .
C21 C 1.0363(9) 0.3572(8) 0.5885(6) 0.065(3) Uani 1 1 d U . .
H21A H 1.0251 0.3037 0.6192 0.097 Uiso 1 1 calc R . .
H21B H 1.0437 0.3581 0.5407 0.097 Uiso 1 1 calc R . .
H21C H 0.9784 0.3944 0.5908 0.097 Uiso 1 1 calc R . .
C22 C 1.1589(10) 0.4943(8) 0.5687(7) 0.081(4) Uani 1 1 d U . .
H22A H 1.2270 0.5082 0.5731 0.122 Uiso 1 1 calc R . .
H22B H 1.1098 0.5251 0.5880 0.122 Uiso 1 1 calc R . .
H22C H 1.1424 0.5062 0.5195 0.122 Uiso 1 1 calc R . .
C23 C 1.2658(9) 0.3309(9) 0.5945(7) 0.079(4) Uani 1 1 d U . .
H23A H 1.2604 0.2740 0.6155 0.118 Uiso 1 1 calc R . .
H23B H 1.3271 0.3437 0.6121 0.118 Uiso 1 1 calc R . .
H23C H 1.2691 0.3457 0.5439 0.118 Uiso 1 1 calc R . .
C24 C 1.2345(9) 0.3906(8) 0.7350(6) 0.071(2) Uani 1 1 d U . .
H24A H 1.2780 0.4193 0.6969 0.085 Uiso 1 1 calc R . .
H24B H 1.2757 0.3429 0.7659 0.085 Uiso 1 1 calc R . .
C25 C 1.1982(9) 0.4428(8) 0.7752(6) 0.070(2) Uani 1 1 d U . .
H25A H 1.2565 0.4563 0.7964 0.084 Uiso 1 1 calc R . .
H25B H 1.1618 0.4926 0.7437 0.084 Uiso 1 1 calc R . .
Si6 Si 0.8351(2) 0.48020(17) 0.71421(17) 0.0498(7) Uani 1 1 d U . .
C26 C 0.7385(9) 0.5290(7) 0.7556(7) 0.071(3) Uani 1 1 d U . .
H26A H 0.7566 0.5816 0.7508 0.106 Uiso 1 1 calc R . .
H26B H 0.7348 0.4971 0.8049 0.106 Uiso 1 1 calc R . .
H26C H 0.6726 0.5342 0.7329 0.106 Uiso 1 1 calc R . .
C27 C 0.7827(9) 0.3992(7) 0.6946(8) 0.076(4) Uani 1 1 d U . .
H27A H 0.8362 0.3705 0.6765 0.114 Uiso 1 1 calc R . .
H27B H 0.7280 0.4216 0.6598 0.114 Uiso 1 1 calc R . .
H27C H 0.7561 0.3627 0.7371 0.114 Uiso 1 1 calc R . .
C28 C 0.8672(10) 0.5551(8) 0.6301(6) 0.076(3) Uani 1 1 d U . .
H28A H 0.8825 0.6032 0.6378 0.113 Uiso 1 1 calc R . .
H28B H 0.8098 0.5679 0.5975 0.113 Uiso 1 1 calc R . .
H28C H 0.9264 0.5336 0.6107 0.113 Uiso 1 1 calc R . .
C29 C 0.9795(10) 0.4953(7) 0.7949(7) 0.067(2) Uani 1 1 d U . .
H29A H 0.9228 0.5216 0.8135 0.080 Uiso 1 1 calc R . .
H29B H 1.0099 0.5364 0.7568 0.080 Uiso 1 1 calc R . .
C30 C 1.0563(9) 0.4548(7) 0.8507(6) 0.064(2) Uani 1 1 d U . .
H30A H 1.0924 0.4949 0.8607 0.076 Uiso 1 1 calc R . .
H30B H 1.0223 0.4248 0.8936 0.076 Uiso 1 1 calc R . .
O1 O 0.9695(5) 0.1239(5) 0.6016(3) 0.0565(16) Uani 1 1 d U . .
C31 C 0.9650(9) 0.1433(9) 0.5275(6) 0.074(3) Uani 1 1 d U . .
H31A H 0.9392 0.1995 0.5041 0.089 Uiso 1 1 calc R . .
H31B H 0.9204 0.1097 0.5150 0.089 Uiso 1 1 calc R . .
C32 C 1.0720(9) 0.1275(10) 0.5072(7) 0.083(3) Uani 1 1 d U . .
H32A H 1.0877 0.0716 0.5106 0.100 Uiso 1 1 calc R . .
H32B H 1.0848 0.1625 0.4594 0.100 Uiso 1 1 calc R . .
C33 C 1.1320(9) 0.1456(9) 0.5588(6) 0.075(3) Uani 1 1 d U . .
H33A H 1.1334 0.2034 0.5465 0.090 Uiso 1 1 calc R . .
H33B H 1.2022 0.1199 0.5628 0.090 Uiso 1 1 calc R . .
C34 C 1.0761(8) 0.1117(8) 0.6243(6) 0.062(2) Uani 1 1 d U . .
H34A H 1.0985 0.0547 0.6473 0.075 Uiso 1 1 calc R . .
H34B H 1.0865 0.1398 0.6569 0.075 Uiso 1 1 calc R . .
O2 O 0.8966(6) 0.2706(4) 0.8707(4) 0.0587(16) Uani 1 1 d U . .
C35 C 0.8978(10) 0.1860(7) 0.9115(6) 0.069(3) Uani 1 1 d U . .
H35A H 0.8676 0.1581 0.8843 0.083 Uiso 1 1 calc R . .
H35B H 0.9680 0.1618 0.9250 0.083 Uiso 1 1 calc R . .
C36 C 0.8392(11) 0.1812(8) 0.9721(7) 0.085(3) Uani 1 1 d U . .
H36A H 0.7993 0.1353 0.9844 0.102 Uiso 1 1 calc R . .
H36B H 0.8843 0.1746 1.0119 0.102 Uiso 1 1 calc R . .
C37 C 0.7735(12) 0.2530(8) 0.9561(8) 0.095(3) Uani 1 1 d U . .
H37A H 0.7700 0.2714 0.9963 0.114 Uiso 1 1 calc R . .
H37B H 0.7045 0.2443 0.9453 0.114 Uiso 1 1 calc R . .
C38 C 0.8149(10) 0.3136(7) 0.8946(7) 0.073(3) Uani 1 1 d U . .
H38A H 0.7622 0.3380 0.8578 0.087 Uiso 1 1 calc R . .
H38B H 0.8403 0.3558 0.9080 0.087 Uiso 1 1 calc R . .
B1 B 0.4105(8) 0.6781(7) 0.7801(6) 0.0394(16) Uani 1 1 d U . .
C39 C 0.4744(7) 0.6976(6) 0.8373(5) 0.0449(17) Uani 1 1 d U . .
C40 C 0.5787(7) 0.6689(6) 0.8502(5) 0.0441(18) Uani 1 1 d U . .
H40A H 0.6071 0.6283 0.8339 0.053 Uiso 1 1 calc R . .
C41 C 0.6397(9) 0.7003(7) 0.8869(6) 0.0599(19) Uani 1 1 d U . .
C42 C 0.6016(9) 0.7615(8) 0.9103(6) 0.064(2) Uani 1 1 d U . .
H42A H 0.6438 0.7830 0.9344 0.076 Uiso 1 1 calc R . .
C43 C 0.4978(10) 0.7904(8) 0.8970(6) 0.065(2) Uani 1 1 d U . .
C44 C 0.4382(8) 0.7600(7) 0.8613(5) 0.0515(19) Uani 1 1 d U . .
H44A H 0.3695 0.7815 0.8522 0.062 Uiso 1 1 calc R . .
C45 C 0.7481(10) 0.6696(10) 0.8971(8) 0.084(2) Uani 1 1 d U . .
F1 F 0.7644(7) 0.5941(6) 0.9227(6) 0.123(3) Uani 1 1 d U . .
F2 F 0.7959(6) 0.6962(6) 0.9381(4) 0.097(2) Uani 1 1 d U . .
F3 F 0.7993(5) 0.6871(6) 0.8386(4) 0.094(2) Uani 1 1 d U . .
C46 C 0.4587(14) 0.8549(10) 0.9215(10) 0.098(2) Uani 1 1 d U . .
F4 F 0.5172(8) 0.8784(6) 0.9531(6) 0.130(3) Uani 1 1 d U . .
F5 F 0.3668(8) 0.8503(6) 0.9452(6) 0.122(3) Uani 1 1 d U . .
F6 F 0.4378(9) 0.9225(6) 0.8689(6) 0.128(3) Uani 1 1 d U . .
C47 C 0.4435(7) 0.5881(6) 0.7791(5) 0.0441(17) Uani 1 1 d U . .
C48 C 0.4481(7) 0.5723(6) 0.7169(6) 0.0489(19) Uani 1 1 d U . .
H48A H 0.4348 0.6146 0.6741 0.059 Uiso 1 1 calc R . .
C49 C 0.4721(8) 0.4947(7) 0.7169(6) 0.0575(19) Uani 1 1 d U . .
C50 C 0.4929(8) 0.4305(7) 0.7794(7) 0.060(2) Uani 1 1 d U . .
H50A H 0.5113 0.3784 0.7795 0.072 Uiso 1 1 calc R . .
C51 C 0.4853(9) 0.4467(7) 0.8408(7) 0.063(2) Uani 1 1 d U . .
C52 C 0.4638(7) 0.5241(6) 0.8419(6) 0.052(2) Uani 1 1 d U . .
H52A H 0.4630 0.5332 0.8848 0.062 Uiso 1 1 calc R . .
C53 C 0.4816(10) 0.4824(8) 0.6485(7) 0.0707(19) Uani 1 1 d U . .
F7 F 0.4053(5) 0.5183(5) 0.6056(4) 0.0807(19) Uani 1 1 d U . .
F8 F 0.5638(6) 0.5145(5) 0.6135(4) 0.089(2) Uani 1 1 d U . .
F9 F 0.4954(7) 0.4073(5) 0.6545(5) 0.097(2) Uani 1 1 d U . .
C54 C 0.5078(14) 0.3829(9) 0.9067(9) 0.096(2) Uani 1 1 d U . .
F10 F 0.5266(8) 0.3113(5) 0.9022(5) 0.125(3) Uani 1 1 d U . .
F11 F 0.4261(8) 0.3760(6) 0.9490(5) 0.136(3) Uani 1 1 d U . .
F12 F 0.5769(7) 0.3899(5) 0.9455(5) 0.112(3) Uani 1 1 d U . .
C55 C 0.4371(7) 0.7455(6) 0.7083(5) 0.0426(17) Uani 1 1 d U . .
C56 C 0.5258(7) 0.7364(6) 0.6708(5) 0.0420(18) Uani 1 1 d U . .
H56A H 0.5668 0.6871 0.6853 0.050 Uiso 1 1 calc R . .
C57 C 0.5534(8) 0.7970(7) 0.6146(6) 0.055(2) Uani 1 1 d U . .
C58 C 0.4984(8) 0.8723(7) 0.5921(5) 0.052(2) Uani 1 1 d U A .
H58A H 0.5183 0.9140 0.5528 0.062 Uiso 1 1 calc R . .
C59 C 0.4151(8) 0.8830(6) 0.6294(6) 0.0539(19) Uani 1 1 d U . .
C60 C 0.3851(8) 0.8227(6) 0.6864(5) 0.049(2) Uani 1 1 d U A .
H60A H 0.3282 0.8333 0.7117 0.058 Uiso 1 1 calc R . .
C61 C 0.6485(12) 0.7853(11) 0.5775(9) 0.095(2) Uani 1 1 d U . .
F13 F 0.7291(7) 0.7824(7) 0.6072(6) 0.131(3) Uani 1 1 d U . .
F14 F 0.6447(7) 0.8249(7) 0.5127(5) 0.144(3) Uani 1 1 d U . .
F15 F 0.6596(7) 0.7117(6) 0.5738(5) 0.112(2) Uani 1 1 d U . .
C62 C 0.3526(7) 0.9623(6) 0.6085(5) 0.0734(18) Uani 0.50 1 d PDU A 1
F16 F 0.4144(11) 1.0151(8) 0.5767(8) 0.085(3) Uani 0.50 1 d PDU A 1
F17 F 0.2678(9) 0.9622(9) 0.5755(7) 0.080(3) Uani 0.50 1 d PDU A 1
F18 F 0.3174(12) 0.9832(9) 0.6610(7) 0.075(2) Uani 0.50 1 d PDU A 1
C62A C 0.3526(7) 0.9623(6) 0.6085(5) 0.0734(18) Uani 0.50 1 d PDU A 2
F16A F 0.3680(11) 1.0012(8) 0.6504(6) 0.080(2) Uani 0.50 1 d PDU A 2
F17A F 0.2538(7) 0.9577(9) 0.6104(7) 0.081(3) Uani 0.50 1 d PDU A 2
F18A F 0.3693(10) 1.0112(7) 0.5455(5) 0.073(3) Uani 0.50 1 d PDU A 2
C63 C 0.2887(7) 0.6783(5) 0.7933(5) 0.0342(16) Uani 1 1 d U . .
C64 C 0.2192(7) 0.6985(5) 0.7394(5) 0.0375(17) Uani 1 1 d U . .
H64A H 0.2429 0.7163 0.6931 0.045 Uiso 1 1 calc R . .
C65 C 0.1171(7) 0.6940(6) 0.7495(5) 0.0393(16) Uani 1 1 d U . .
C66 C 0.0781(8) 0.6673(6) 0.8154(5) 0.0452(18) Uani 1 1 d U B .
H66A H 0.0078 0.6636 0.8224 0.054 Uiso 1 1 calc R . .
C67 C 0.1468(8) 0.6459(6) 0.8716(5) 0.0476(17) Uani 1 1 d U . .
C68 C 0.2490(7) 0.6515(5) 0.8595(5) 0.0384(17) Uani 1 1 d U B .
H68A H 0.2941 0.6363 0.8983 0.046 Uiso 1 1 calc R . .
C69 C 0.0481(8) 0.7178(7) 0.6871(6) 0.0518(17) Uani 1 1 d U . .
F19 F 0.0594(5) 0.7909(4) 0.6436(3) 0.0613(15) Uani 1 1 d U . .
F20 F 0.0671(5) 0.6708(4) 0.6494(3) 0.0603(15) Uani 1 1 d U . .
F21 F -0.0494(4) 0.7180(4) 0.7021(3) 0.0680(17) Uani 1 1 d U . .
C70 C 0.1074(7) 0.6136(6) 0.9442(5) 0.0684(17) Uani 0.50 1 d PDU B 1
F22 F 0.0121(8) 0.5990(10) 0.9439(7) 0.077(2) Uani 0.50 1 d PDU B 1
F23 F 0.0968(12) 0.6736(7) 0.9683(7) 0.073(2) Uani 0.50 1 d PDU B 1
F24 F 0.1633(12) 0.5538(8) 0.9841(8) 0.080(3) Uani 0.50 1 d PDU B 1
C70A C 0.1074(7) 0.6136(6) 0.9442(5) 0.0684(17) Uani 0.50 1 d PDU B 2
F22A F 0.0760(12) 0.5422(7) 0.9577(7) 0.078(2) Uani 0.50 1 d PDU B 2
F23A F 0.0363(11) 0.6562(9) 0.9628(7) 0.075(3) Uani 0.50 1 d PDU B 2
F24A F 0.1815(10) 0.5898(9) 0.9933(6) 0.069(3) Uani 0.50 1 d PDU B 2

loop_
_atom_site_aniso_label
_atom_site_aniso_U_11
_atom_site_aniso_U_22
_atom_site_aniso_U_33
_atom_site_aniso_U_23
_atom_site_aniso_U_13
_atom_site_aniso_U_12
Cl1 0.0359(12) 0.0421(13) 0.0411(12) -0.0149(10) -0.0025(9) -0.0030(9)
U1 0.0308(2) 0.0431(2) 0.0418(2) -0.02078(17) 0.00568(15) -0.00401(15)
U2 0.0367(2) 0.0420(2) 0.0374(2) -0.01271(17) -0.00051(15) -0.00415(16)
N1 0.051(4) 0.046(4) 0.059(4) -0.029(3) 0.005(3) 0.002(3)
N2 0.043(4) 0.058(4) 0.056(4) -0.030(3) -0.004(3) -0.010(3)
N3 0.047(4) 0.050(4) 0.066(4) -0.015(4) 0.015(3) -0.007(3)
N4 0.064(4) 0.055(4) 0.082(4) -0.032(3) -0.008(3) -0.011(3)
Si1 0.0587(19) 0.0429(17) 0.0573(19) -0.0136(14) 0.0004(15) 0.0044(14)
C1 0.118(11) 0.050(6) 0.087(9) -0.007(5) -0.005(9) -0.008(7)
C2 0.076(8) 0.057(6) 0.046(6) -0.013(5) -0.001(6) 0.006(6)
C3 0.061(5) 0.093(10) 0.084(9) -0.033(8) -0.009(6) 0.020(6)
C4 0.067(4) 0.057(5) 0.072(5) -0.038(4) 0.000(4) 0.005(4)
C5 0.072(5) 0.055(4) 0.082(5) -0.038(4) -0.008(4) -0.002(4)
Si2 0.0418(15) 0.0597(18) 0.0414(16) -0.0215(14) -0.0018(12) -0.0020(13)
C6 0.085(7) 0.053(6) 0.044(6) -0.004(5) -0.012(6) -0.021(6)
C7 0.057(5) 0.091(9) 0.062(7) -0.027(7) -0.001(5) 0.017(6)
C8 0.055(7) 0.088(9) 0.039(5) -0.020(5) -0.005(5) 0.005(6)
C9 0.066(5) 0.063(4) 0.075(5) -0.031(4) -0.015(4) -0.013(4)
C10 0.074(5) 0.060(4) 0.080(5) -0.035(4) -0.016(4) -0.015(4)
Si3 0.0352(15) 0.076(2) 0.0519(18) -0.0182(16) 0.0114(13) -0.0042(14)
C11 0.071(7) 0.064(5) 0.061(7) -0.027(5) 0.000(6) 0.012(5)
C12 0.063(8) 0.101(10) 0.056(5) -0.025(6) 0.013(5) -0.019(7)
C13 0.036(5) 0.135(12) 0.084(8) -0.040(9) 0.004(5) 0.004(6)
C14 0.061(5) 0.059(4) 0.083(5) -0.016(4) 0.011(4) -0.018(4)
C15 0.064(5) 0.060(5) 0.092(5) -0.023(4) 0.001(4) -0.021(4)
N5 0.055(4) 0.053(4) 0.038(4) -0.014(3) -0.010(3) 0.001(3)
N6 0.041(4) 0.088(6) 0.047(4) -0.022(3) 0.005(3) -0.023(4)
N7 0.062(4) 0.039(4) 0.056(5) -0.019(3) -0.006(3) -0.003(3)
N8 0.067(4) 0.060(4) 0.048(4) -0.018(3) -0.011(3) -0.014(3)
Si4 0.0454(17) 0.066(2) 0.071(2) -0.0293(17) -0.0187(15) 0.0069(15)
C16 0.051(6) 0.133(13) 0.138(14) -0.067(10) -0.037(8) 0.015(6)
C17 0.104(10) 0.060(6) 0.086(7) -0.015(5) -0.039(7) 0.024(6)
C18 0.049(7) 0.074(8) 0.088(7) -0.046(6) -0.002(6) 0.005(6)
C19 0.067(5) 0.060(4) 0.046(4) -0.018(3) -0.011(4) -0.004(4)
C20 0.066(5) 0.064(5) 0.049(4) -0.020(4) -0.014(4) -0.008(4)
Si5 0.0425(16) 0.070(2) 0.0402(16) -0.0081(15) 0.0016(13) -0.0115(14)
C21 0.061(6) 0.082(8) 0.044(6) -0.007(6) -0.005(5) -0.026(6)
C22 0.065(8) 0.078(6) 0.081(8) 0.002(6) -0.012(7) -0.021(6)
C23 0.060(6) 0.106(9) 0.073(8) -0.036(8) 0.023(6) -0.011(6)
C24 0.055(5) 0.099(6) 0.055(5) -0.014(4) 0.000(4) -0.033(4)
C25 0.068(5) 0.082(5) 0.058(5) -0.014(4) -0.007(4) -0.036(4)
Si6 0.0460(16) 0.0409(16) 0.0638(19) -0.0216(14) -0.0006(14) 0.0015(13)
C26 0.068(7) 0.059(8) 0.091(9) -0.036(7) 0.014(6) 0.002(6)
C27 0.065(8) 0.058(7) 0.113(11) -0.045(7) -0.035(7) 0.016(5)
C28 0.081(9) 0.074(8) 0.058(6) -0.010(5) -0.003(5) 0.009(6)
C29 0.078(5) 0.050(4) 0.074(5) -0.022(4) -0.016(4) -0.007(4)
C30 0.079(5) 0.053(5) 0.064(5) -0.026(4) -0.013(4) -0.007(4)
O1 0.037(3) 0.093(5) 0.040(3) -0.027(3) 0.004(2) 0.004(3)
C31 0.051(4) 0.120(6) 0.044(4) -0.023(5) 0.004(4) 0.011(5)
C32 0.054(5) 0.128(7) 0.054(5) -0.020(5) 0.012(4) 0.011(5)
C33 0.047(4) 0.106(6) 0.057(5) -0.015(5) 0.011(4) 0.009(5)
C34 0.037(4) 0.093(6) 0.053(4) -0.024(4) 0.006(3) 0.003(4)
O2 0.067(4) 0.046(3) 0.060(4) -0.017(3) 0.023(3) -0.003(3)
C35 0.082(6) 0.049(4) 0.069(5) -0.013(4) 0.028(4) -0.003(4)
C36 0.099(6) 0.063(5) 0.077(6) -0.007(5) 0.035(5) -0.001(5)
C37 0.099(6) 0.071(6) 0.090(6) -0.003(5) 0.047(5) 0.006(5)
C38 0.079(5) 0.058(5) 0.071(5) -0.014(4) 0.034(4) 0.004(4)
B1 0.037(3) 0.042(3) 0.039(3) -0.015(3) 0.004(3) -0.002(3)
C39 0.045(3) 0.051(4) 0.038(4) -0.014(3) 0.006(3) -0.011(3)
C40 0.042(4) 0.056(5) 0.035(4) -0.016(3) 0.005(3) -0.010(3)
C41 0.053(4) 0.075(5) 0.056(4) -0.023(4) 0.001(3) -0.020(3)
C42 0.067(4) 0.076(5) 0.057(5) -0.029(4) 0.006(4) -0.028(4)
C43 0.070(4) 0.075(4) 0.065(5) -0.039(4) 0.016(4) -0.025(4)
C44 0.052(4) 0.060(5) 0.051(4) -0.027(4) 0.011(4) -0.013(4)
C45 0.052(4) 0.111(5) 0.090(5) -0.033(4) -0.011(4) -0.015(4)
F1 0.080(5) 0.105(5) 0.163(7) -0.022(5) -0.023(5) -0.001(4)
F2 0.068(4) 0.142(6) 0.090(5) -0.050(4) -0.015(4) -0.012(4)
F3 0.054(4) 0.146(6) 0.089(4) -0.049(4) 0.000(3) -0.009(4)
C46 0.115(5) 0.093(5) 0.120(5) -0.076(4) 0.027(4) -0.027(4)
F4 0.143(6) 0.120(6) 0.166(7) -0.098(5) -0.008(5) -0.017(5)
F5 0.131(5) 0.118(6) 0.157(6) -0.093(5) 0.073(5) -0.044(5)
F6 0.149(7) 0.096(5) 0.139(6) -0.048(5) 0.029(5) 0.001(5)
C47 0.035(4) 0.044(3) 0.052(4) -0.016(3) 0.005(3) -0.003(3)
C48 0.041(4) 0.052(4) 0.058(4) -0.027(3) 0.003(4) -0.001(4)
C49 0.048(4) 0.056(4) 0.077(4) -0.032(3) 0.002(4) -0.008(4)
C50 0.044(4) 0.049(4) 0.087(4) -0.022(4) -0.005(4) -0.006(4)
C51 0.055(4) 0.046(4) 0.077(4) -0.008(3) -0.007(4) -0.005(4)
C52 0.042(4) 0.045(4) 0.059(4) -0.007(3) 0.003(4) -0.003(4)
C53 0.064(4) 0.081(4) 0.092(4) -0.062(4) 0.002(3) -0.008(4)
F7 0.066(4) 0.111(5) 0.091(4) -0.069(4) -0.005(3) -0.002(4)
F8 0.071(4) 0.113(5) 0.099(5) -0.056(4) 0.019(4) -0.014(4)
F9 0.112(5) 0.085(4) 0.118(5) -0.068(4) 0.001(4) -0.004(4)
C54 0.108(5) 0.058(4) 0.095(4) 0.009(4) -0.022(4) -0.009(4)
F10 0.165(7) 0.056(4) 0.126(6) 0.003(4) -0.037(5) -0.005(5)
F11 0.119(5) 0.105(6) 0.113(6) 0.049(5) 0.003(5) 0.002(5)
F12 0.128(6) 0.071(4) 0.109(5) 0.010(4) -0.042(4) -0.020(4)
C55 0.037(4) 0.049(3) 0.041(3) -0.015(3) 0.002(3) -0.001(3)
C56 0.036(4) 0.050(4) 0.041(4) -0.018(3) 0.005(3) -0.004(3)
C57 0.045(4) 0.067(4) 0.056(4) -0.024(4) 0.012(3) -0.009(3)
C58 0.051(4) 0.055(4) 0.048(4) -0.015(4) 0.009(4) -0.011(3)
C59 0.057(4) 0.051(3) 0.049(4) -0.012(3) 0.008(3) -0.002(3)
C60 0.043(4) 0.051(4) 0.043(4) -0.008(3) 0.005(3) 0.002(3)
C61 0.064(4) 0.125(5) 0.099(5) -0.045(4) 0.042(4) -0.007(4)
F13 0.060(4) 0.197(7) 0.158(6) -0.089(5) 0.038(4) -0.030(5)
F14 0.110(5) 0.149(6) 0.118(5) 0.007(5) 0.073(4) 0.021(5)
F15 0.099(5) 0.120(5) 0.123(6) -0.053(4) 0.052(5) -0.007(4)
C62 0.080(3) 0.058(3) 0.067(4) -0.007(3) 0.016(3) 0.010(3)
F16 0.088(5) 0.060(4) 0.083(5) 0.000(4) 0.023(4) 0.007(4)
F17 0.081(5) 0.065(4) 0.070(5) -0.004(4) 0.009(4) 0.022(4)
F18 0.084(5) 0.057(4) 0.073(5) -0.013(4) 0.023(4) 0.011(4)
C62A 0.080(3) 0.058(3) 0.067(4) -0.007(3) 0.016(3) 0.010(3)
F16A 0.091(5) 0.062(4) 0.076(5) -0.017(4) 0.015(4) 0.013(4)
F17A 0.076(4) 0.066(4) 0.073(5) 0.000(4) 0.018(4) 0.018(4)
F18A 0.083(5) 0.054(4) 0.062(5) -0.001(4) 0.013(4) 0.014(4)
C63 0.036(3) 0.030(3) 0.035(3) -0.011(3) 0.004(3) -0.003(3)
C64 0.040(3) 0.033(4) 0.039(4) -0.012(3) 0.001(3) -0.005(3)
C65 0.039(3) 0.039(4) 0.044(3) -0.019(3) 0.000(3) -0.006(3)
C66 0.042(4) 0.045(4) 0.052(3) -0.020(4) 0.008(3) -0.012(4)
C67 0.052(3) 0.047(4) 0.044(3) -0.015(3) 0.012(3) -0.010(3)
C68 0.045(4) 0.034(4) 0.036(3) -0.010(3) 0.002(3) -0.011(3)
C69 0.045(3) 0.059(4) 0.054(3) -0.023(3) -0.005(3) -0.001(3)
F19 0.063(4) 0.056(3) 0.057(3) -0.012(3) -0.014(3) 0.001(3)
F20 0.063(3) 0.066(4) 0.062(4) -0.035(3) -0.014(3) -0.001(3)
F21 0.037(3) 0.093(4) 0.068(4) -0.023(3) -0.006(3) 0.000(3)
C70 0.075(3) 0.073(3) 0.051(3) -0.011(3) 0.024(3) -0.016(3)
F22 0.073(4) 0.088(5) 0.056(4) -0.006(4) 0.027(4) -0.020(4)
F23 0.086(5) 0.078(5) 0.052(4) -0.019(4) 0.031(5) -0.011(4)
F24 0.084(5) 0.075(5) 0.059(4) 0.002(4) 0.027(4) -0.007(4)
C70A 0.075(3) 0.073(3) 0.051(3) -0.011(3) 0.024(3) -0.016(3)
F22A 0.089(5) 0.078(4) 0.056(4) -0.005(4) 0.027(4) -0.023(4)
F23A 0.074(5) 0.084(5) 0.057(4) -0.011(4) 0.033(4) -0.009(4)
F24A 0.079(5) 0.067(5) 0.048(4) -0.004(4) 0.023(4) -0.012(4)

loop_
_atom_type_symbol
_atom_type_description
_atom_type_scat_dispersion_real
_atom_type_scat_dispersion_imag
_atom_type_scat_source
C C 0.0033 0.0016 'International Tables Vol C Tables 4.2.6.8 and 6.1.1.4'
H H 0.0000 0.0000 'International Tables Vol C Tables 4.2.6.8 and 6.1.1.4'
B B 0.0013 0.0007 'International Tables Vol C Tables 4.2.6.8 and 6.1.1.4'
N N 0.0061 0.0033 'International Tables Vol C Tables 4.2.6.8 and 6.1.1.4'
O O 0.0106 0.0060 'International Tables Vol C Tables 4.2.6.8 and 6.1.1.4'
F F 0.0171 0.0103 'International Tables Vol C Tables 4.2.6.8 and 6.1.1.4'
Si Si 0.0817 0.0704 'International Tables Vol C Tables 4.2.6.8 and 6.1.1.4'
U U -9.6767 9.6646 'International Tables Vol C Tables 4.2.6.8 and 6.1.1.4'
Cl Cl 0.1484 0.1585 'International Tables Vol C Tables 4.2.6.8 and 6.1.1.4'

loop_
_geom_angle_atom_site_label_1
_geom_angle_atom_site_label_2
_geom_angle_atom_site_label_3
_geom_angle
U1 Cl1 U2 175.25(9)
N3 U1 N1 94.6(3)
N3 U1 N2 96.9(3)
N1 U1 N2 129.3(3)
N3 U1 O1 171.3(3)
N1 U1 O1 79.2(3)
N2 U1 O1 82.6(3)
N3 U1 N4 70.7(3)
N1 U1 N4 69.1(3)
N2 U1 N4 68.7(3)
O1 U1 N4 101.2(3)
N3 U1 Cl1 106.7(3)
N1 U1 Cl1 100.6(2)
N2 U1 Cl1 122.5(2)
O1 U1 Cl1 80.70(18)
N4 U1 Cl1 168.8(2)
N6 U2 N5 96.1(3)
N6 U2 N7 97.2(4)
N5 U2 N7 128.6(3)
N6 U2 O2 173.2(3)
N5 U2 O2 79.0(3)
N7 U2 O2 82.4(3)
N6 U2 N8 71.7(3)
N5 U2 N8 69.0(3)
N7 U2 N8 68.8(3)
O2 U2 N8 102.0(3)
N6 U2 Cl1 108.4(2)
N5 U2 Cl1 99.5(2)
N7 U2 Cl1 122.3(2)
O2 U2 Cl1 77.26(18)
N8 U2 Cl1 168.3(2)
C4 N1 Si1 116.5(7)
C4 N1 U1 110.6(7)
Si1 N1 U1 131.8(4)
C9 N2 Si2 111.6(7)
C9 N2 U1 123.2(7)
Si2 N2 U1 124.1(4)
C14 N3 Si3 113.0(7)
C14 N3 U1 118.8(7)
Si3 N3 U1 126.6(5)
C10 N4 C5 111.8(10)
C10 N4 C15 112.0(10)
C5 N4 C15 110.7(10)
C10 N4 U1 107.0(7)
C5 N4 U1 108.3(7)
C15 N4 U1 106.8(7)
N1 Si1 C2 107.8(5)
N1 Si1 C3 111.6(5)
C2 Si1 C3 111.4(6)
N1 Si1 C1 112.3(6)
C2 Si1 C1 107.5(6)
C3 Si1 C1 106.2(7)
N1 C4 C5 108.9(9)
N4 C5 C4 108.9(10)
N2 Si2 C8 111.6(5)
N2 Si2 C6 107.3(5)
C8 Si2 C6 108.7(6)
N2 Si2 C7 112.5(5)
C8 Si2 C7 106.9(5)
C6 Si2 C7 109.8(6)
N2 C9 C10 108.9(9)
N4 C10 C9 110.9(10)
N3 Si3 C11 108.3(5)
N3 Si3 C12 112.3(6)
C11 Si3 C12 108.6(6)
N3 Si3 C13 110.5(6)
C11 Si3 C13 107.3(7)
C12 Si3 C13 109.8(6)
N3 C14 C15 108.4(10)
N4 C15 C14 110.3(10)
C19 N5 Si4 114.2(6)
C19 N5 U2 112.0(6)
Si4 N5 U2 132.5(4)
C24 N6 Si5 114.0(7)
C24 N6 U2 116.7(7)
Si5 N6 U2 129.1(5)
C29 N7 Si6 111.2(7)
C29 N7 U2 123.6(7)
Si6 N7 U2 124.2(4)
C30 N8 C20 110.6(9)
C30 N8 C25 112.8(10)
C20 N8 C25 110.5(9)
C30 N8 U2 106.5(7)
C20 N8 U2 109.7(6)
C25 N8 U2 106.5(6)
N5 Si4 C17 112.7(6)
N5 Si4 C18 107.2(5)
C17 Si4 C18 111.4(6)
N5 Si4 C16 111.2(6)
C17 Si4 C16 104.4(7)
C18 Si4 C16 110.1(7)
N5 C19 C20 107.2(9)
N8 C20 C19 107.5(9)
N6 Si5 C23 111.2(6)
N6 Si5 C22 111.5(6)
C23 Si5 C22 108.6(7)
N6 Si5 C21 108.0(5)
C23 Si5 C21 109.5(6)
C22 Si5 C21 108.0(6)
N6 C24 C25 110.8(10)
N8 C25 C24 109.3(10)
N7 Si6 C26 112.2(5)
N7 Si6 C27 106.9(5)
C26 Si6 C27 110.0(6)
N7 Si6 C28 112.3(5)
C26 Si6 C28 107.7(6)
C27 Si6 C28 107.6(7)
N7 C29 C30 110.7(9)
N8 C30 C29 111.3(10)
C31 O1 C34 108.9(8)
C31 O1 U1 131.1(6)
C34 O1 U1 119.7(6)
O1 C31 C32 105.1(9)
C33 C32 C31 102.9(11)
C32 C33 C34 102.7(11)
O1 C34 C33 104.2(9)
C38 O2 C35 108.5(8)
C38 O2 U2 130.1(6)
C35 O2 U2 121.4(6)
C36 C35 O2 106.3(9)
C37 C36 C35 107.5(11)
C36 C37 C38 107.9(11)
O2 C38 C37 105.2(10)
C55 B1 C39 102.7(8)
C55 B1 C63 112.6(8)
C39 B1 C63 115.0(8)
C55 B1 C47 111.8(8)
C39 B1 C47 112.4(8)
C63 B1 C47 102.6(8)
C44 C39 C40 116.6(9)
C44 C39 B1 120.6(9)
C40 C39 B1 120.5(9)
C41 C40 C39 120.3(10)
C42 C41 C40 121.7(11)
C42 C41 C45 120.4(11)
C40 C41 C45 117.8(11)
C41 C42 C43 117.9(11)
C44 C43 C42 120.6(11)
C44 C43 C46 122.0(13)
C42 C43 C46 117.4(12)
C43 C44 C39 122.8(11)
F1 C45 F2 106.0(13)
F1 C45 F3 103.0(14)
F2 C45 F3 106.0(12)
F1 C45 C41 114.2(13)
F2 C45 C41 113.1(13)
F3 C45 C41 113.6(12)
F4 C46 F5 115.6(14)
F4 C46 F6 97.5(14)
F5 C46 F6 96.0(15)
F4 C46 C43 117.6(16)
F5 C46 C43 114.6(13)
F6 C46 C43 111.5(14)
C48 C47 C52 118.2(10)
C48 C47 B1 121.6(9)
C52 C47 B1 120.1(9)
C47 C48 C49 121.1(10)
C50 C49 C48 121.0(11)
C50 C49 C53 120.4(11)
C48 C49 C53 118.5(11)
C51 C50 C49 117.3(11)
C50 C51 C52 122.5(11)
C50 C51 C54 119.6(12)
C52 C51 C54 117.8(13)
C51 C52 C47 119.8(11)
F7 C53 F9 109.7(10)
F7 C53 F8 103.9(12)
F9 C53 F8 104.9(10)
F7 C53 C49 113.1(10)
F9 C53 C49 113.3(12)
F8 C53 C49 111.2(10)
F12 C54 F10 106.9(13)
F12 C54 F11 101.5(15)
F10 C54 F11 103.5(13)
F12 C54 C51 118.0(14)
F10 C54 C51 114.8(15)
F11 C54 C51 110.5(13)
C60 C55 C56 115.3(9)
C60 C55 B1 121.5(9)
C56 C55 B1 122.0(9)
C57 C56 C55 121.4(10)
C56 C57 C58 122.2(10)
C56 C57 C61 119.6(12)
C58 C57 C61 118.1(12)
C59 C58 C57 117.2(10)
C58 C59 C60 122.0(10)
C58 C59 C62 120.2(10)
C60 C59 C62 117.8(9)
C59 C60 C55 121.7(10)
F13 C61 F14 115.4(15)
F13 C61 F15 98.6(14)
F14 C61 F15 98.3(14)
F13 C61 C57 117.1(14)
F14 C61 C57 113.9(14)
F15 C61 C57 110.2(13)
F16 C62 F18 104.9(12)
F16 C62 F17 118.1(12)
F18 C62 F17 101.7(12)
F16 C62 C59 106.0(10)
F18 C62 C59 114.7(10)
F17 C62 C59 111.5(10)
C64 C63 C68 115.4(8)
C64 C63 B1 122.1(8)
C68 C63 B1 122.3(8)
C65 C64 C63 123.0(9)
C64 C65 C66 121.3(9)
C64 C65 C69 118.7(9)
C66 C65 C69 120.0(9)
C65 C66 C67 117.2(9)
C68 C67 C66 119.9(9)
C68 C67 C70 121.4(9)
C66 C67 C70 118.6(9)
C67 C68 C63 123.2(9)
F21 C69 F19 105.8(8)
F21 C69 F20 107.1(9)
F19 C69 F20 105.4(9)
F21 C69 C65 114.0(9)
F19 C69 C65 111.7(9)
F20 C69 C65 112.1(8)
F24 C70 F22 111.9(13)
F24 C70 F23 112.2(13)
F22 C70 F23 100.2(11)
F24 C70 C67 113.5(10)
F22 C70 C67 111.5(10)
F23 C70 C67 106.7(10)

loop_
_geom_bond_atom_site_label_1
_geom_bond_atom_site_label_2
_geom_bond_distance
Cl1 U1 2.887(2)
Cl1 U2 2.918(2)
U1 N3 2.198(9)
U1 N1 2.234(8)
U1 N2 2.251(8)
U1 O1 2.534(7)
U1 N4 2.640(9)
U2 N6 2.216(8)
U2 N5 2.220(8)
U2 N7 2.237(8)
U2 O2 2.523(7)
U2 N8 2.610(9)
N1 C4 1.479(13)
N1 Si1 1.712(9)
N2 C9 1.487(13)
N2 Si2 1.749(9)
N3 C14 1.494(15)
N3 Si3 1.733(9)
N4 C10 1.451(15)
N4 C5 1.492(14)
N4 C15 1.494(16)
Si1 C2 1.851(11)
Si1 C3 1.853(13)
Si1 C1 1.872(14)
C4 C5 1.501(17)
Si2 C8 1.862(10)
Si2 C6 1.867(11)
Si2 C7 1.877(11)
C9 C10 1.512(16)
Si3 C11 1.846(13)
Si3 C12 1.864(12)
Si3 C13 1.880(12)
C14 C15 1.516(17)
N5 C19 1.496(13)
N5 Si4 1.734(9)
N6 C24 1.484(13)
N6 Si5 1.730(9)
N7 C29 1.481(14)
N7 Si6 1.735(9)
N8 C30 1.461(15)
N8 C20 1.479(13)
N8 C25 1.489(15)
Si4 C17 1.856(14)
Si4 C18 1.860(12)
Si4 C16 1.876(13)
C19 C20 1.506(16)
Si5 C23 1.852(13)
Si5 C22 1.864(13)
Si5 C21 1.870(11)
C24 C25 1.497(18)
Si6 C26 1.841(11)
Si6 C27 1.856(12)
Si6 C28 1.863(13)
C29 C30 1.482(15)
O1 C31 1.438(12)
O1 C34 1.473(12)
C31 C32 1.502(15)
C32 C33 1.482(19)
C33 C34 1.489(15)
O2 C38 1.447(13)
O2 C35 1.468(13)
C35 C36 1.435(16)
C36 C37 1.428(18)
C37 C38 1.497(17)
B1 C55 1.616(15)
B1 C39 1.617(15)
B1 C63 1.637(14)
B1 C47 1.652(14)
C39 C44 1.420(14)
C39 C40 1.426(13)
C40 C41 1.404(14)
C41 C42 1.399(17)
C41 C45 1.481(18)
C42 C43 1.421(17)
C43 C44 1.366(15)
C43 C46 1.470(18)
C45 F1 1.278(17)
C45 F2 1.310(15)
C45 F3 1.325(16)
C46 F4 1.220(17)
C46 F5 1.308(18)
C46 F6 1.33(2)
C47 C48 1.400(14)
C47 C52 1.410(14)
C48 C49 1.409(15)
C49 C50 1.408(16)
C49 C53 1.498(16)
C50 C51 1.391(16)
C51 C52 1.409(15)
C51 C54 1.452(18)
C53 F7 1.314(14)
C53 F9 1.315(14)
C53 F8 1.365(15)
C54 F12 1.273(17)
C54 F10 1.330(18)
C54 F11 1.367(19)
C55 C60 1.418(14)
C55 C56 1.422(13)
C56 C57 1.364(14)
C57 C58 1.404(15)
C57 C61 1.498(16)
C58 C59 1.370(14)
C59 C60 1.382(14)
C59 C62 1.507(14)
C61 F13 1.232(18)
C61 F14 1.272(18)
C61 F15 1.355(19)
C62 F16 1.314(9)
C62 F18 1.323(9)
C62 F17 1.329(9)
C63 C64 1.380(12)
C63 C68 1.388(12)
C64 C65 1.377(13)
C65 C66 1.380(13)
C65 C69 1.499(13)
C66 C67 1.406(14)
C67 C68 1.385(14)
C67 C70 1.506(14)
C69 F21 1.327(12)
C69 F19 1.338(13)
C69 F20 1.339(12)
C70 F24 1.278(9)
C70 F22 1.323(9)
C70 F23 1.336(9)
